data_1530297
loop_
_publ_author_name
'Linde, S.A.'
'Lavrov, A.V.'
'Gorbunova, Yu.E.'
'Tananaev, I.V.'

_publ_section_title
;
 Structure of crystals of potassium oxoniobium pyrophosphate K Nb O P2 O7
;
_journal_name_full 'Doklady Akademii Nauk SSSR'
_journal_page_first 96
_journal_page_last 99
_journal_volume 250
_journal_year 1980
_chemical_formula_sum 'K Nb O8 P2'
_chemical_name_systematic 'K Nb O P2 O7'
_space_group_IT_number 14
_symmetry_space_group_name_Hall '-P 2yn'
_symmetry_space_group_name_H-M 'P 1 21/n 1'
_cell_angle_alpha 90
_cell_angle_beta 90.98
_cell_angle_gamma 90
_cell_formula_units_Z 4
_cell_length_a 5.171
_cell_length_b 11.843
_cell_length_c 11.727
_cell_volume 718.058
_citation_journal_id_ASTM DANKAS
_cod_data_source_file Linde_DANKAS_1980_552.cif
_cod_data_source_block K1Nb1O8P2
_cod_original_cell_volume 718.0583
_cod_original_sg_symbol_Hall '-P 2ybc (x-z,y,z)'
_cod_original_formula_sum 'K1 Nb1 O8 P2'
_cod_database_code 1530297

loop_
_symmetry_equiv_pos_as_xyz
x,y,z
-x+1/2,y+1/2,-z+1/2
-x,-y,-z
x-1/2,-y-1/2,z-1/2

loop_
_atom_site_label
_atom_site_type_symbol
_atom_site_fract_x
_atom_site_fract_y
_atom_site_fract_z
_atom_site_occupancy
_atom_site_U_iso_or_equiv
P2 P+5 0.7592 0.3087 0.1495 1 0.0
O6 O-2 0.554 0.22 0.1205 1 0.0
P1 P+5 0.7513 0.937 0.136 1 0.0
O3 O-2 0.1979 0.6422 0.1875 1 0.0
O4 O-2 0.0285 0.2568 0.1383 1 0.0
O7 O-2 0.7769 0.827 0.2146 1 0.0
K1 K+1 0.7311 0.6335 0.0542 1 0.0
Nb1 Nb+5 0.259 0.1219 0.1693 1 0.0
O1 O-2 0.8013 0.8969 0.02 1 0.0
O5 O-2 0.7271 0.4154 0.0858 1 0.0
O2 O-2 0.9478 0.0209 0.1815 1 0.0
O8 O-2 0.4803 0.9827 0.1529 1 0.0
